data_2242220
loop_
_publ_author_name
'Bortoluzzi, Adailton J.'
'Silveira, Gustavo P.'
'S\'a, Marcus M.'

_publ_section_title
;
 Crystal structure of
 5-<i>O</i>-benzoyl-2,3-<i>O</i>-isopropylidene-<small>D</small>-ribono-1,4-lactone
;
_journal_issue 3
_journal_name_full 'Acta Crystallographica Section E'
_journal_page_first 407
_journal_page_last 409
_journal_paper_doi 10.1107/S2056989017002043
_journal_volume 73
_journal_year 2017
_chemical_formula_iupac 'C15 H16 O6'
_chemical_formula_moiety 'C15 H16 O6'
_chemical_formula_sum 'C15 H16 O6'
_chemical_formula_weight 292.28
_chemical_melting_point_gt 371
_chemical_melting_point_lt 372
_chemical_name_systematic
;
5-<i>O</i>-Benzoyl-2,3-<i>O</i>-isopropylidene-<i>D</i>-ribono-1,4-lactone
;
_space_group_crystal_system orthorhombic
_space_group_IT_number 19
_space_group_name_Hall 'P 2ac 2ab'
_space_group_name_H-M_alt 'P 21 21 21'
_symmetry_space_group_name_Hall 'P 2ac 2ab'
_symmetry_space_group_name_H-M 'P 21 21 21'
_atom_sites_solution_hydrogens geom
_audit_creation_method SHELXL-2012
_cell_angle_alpha 90
_cell_angle_beta 90
_cell_angle_gamma 90
_cell_formula_units_Z 4
_cell_length_a 5.75740(10)
_cell_length_b 12.5703(3)
_cell_length_c 20.1888(4)
_cell_measurement_reflns_used 9982
_cell_measurement_temperature 200(2)
_cell_measurement_theta_max 68.09
_cell_measurement_theta_min 4.14
_cell_volume 1461.11(5)
_computing_cell_refinement
;
SAINT (Bruker, 2009)
;
_computing_data_collection
;
APEX2 (Bruker, 2009)
;
_computing_data_reduction
;
SAINT (Bruker, 2009)
;
_computing_molecular_graphics
;
PLATON (Spek, 2009) and Mercury (Macrae <i>et al.</i>, 2008)
;
_computing_publication_material
;
publCIF (Westrip, 2010)
;
_computing_structure_refinement
;
SHELXL2012 (Sheldrick, 2015)
;
_computing_structure_solution
;
SHELXS97 (Sheldrick, 2008)
;
_diffrn_ambient_temperature 200(2)
_diffrn_measured_fraction_theta_full 0.998
_diffrn_measured_fraction_theta_max 0.997
_diffrn_measurement_device_type 'Bruker APEXII CCD'
_diffrn_measurement_method '\f and \w scans'
_diffrn_radiation_type CuK\a
_diffrn_radiation_wavelength 1.54178
_diffrn_reflns_av_R_equivalents 0.0237
_diffrn_reflns_limit_h_max 6
_diffrn_reflns_limit_h_min -5
_diffrn_reflns_limit_k_max 14
_diffrn_reflns_limit_k_min -14
_diffrn_reflns_limit_l_max 24
_diffrn_reflns_limit_l_min -24
_diffrn_reflns_number 12424
_diffrn_reflns_theta_full 67.679
_diffrn_reflns_theta_max 68.089
_diffrn_reflns_theta_min 4.143
_exptl_absorpt_coefficient_mu 0.871
_exptl_absorpt_correction_T_max 0.7531
_exptl_absorpt_correction_T_min 0.6822
_exptl_absorpt_correction_type multi-scan
_exptl_absorpt_process_details
;
(SADABS; Bruker, 2009)
;
_exptl_crystal_colour colourless
_exptl_crystal_density_diffrn 1.329
_exptl_crystal_description 'irregular block'
_exptl_crystal_F_000 616
_exptl_crystal_size_max 0.200
_exptl_crystal_size_mid 0.180
_exptl_crystal_size_min 0.160
_refine_diff_density_max 0.131
_refine_diff_density_min -0.095
_refine_ls_abs_structure_details
;
Flack <i>x</i> determined using 1078 quotients
[(<i>I</i>^+^)-(<i>I</i>^-^)]/[(<i>I</i>^+^)+(<i>I</i>^-^)]
(Parsons <i>et al.</i>,  2013)
;
_refine_ls_abs_structure_Flack 0.05(3)
_refine_ls_extinction_coef 0.0059(7)
_refine_ls_extinction_expression Fc^*^=kFc[1+0.001xFc^2^\l^3^/sin(2\q)]^-1/4^
_refine_ls_extinction_method
;
SHELXL2012 (Sheldrick, 2015)
;
_refine_ls_goodness_of_fit_ref 1.021
_refine_ls_hydrogen_treatment constr
_refine_ls_matrix_type full
_refine_ls_number_parameters 193
_refine_ls_number_reflns 2655
_refine_ls_number_restraints 0
_refine_ls_restrained_S_all 1.021
_refine_ls_R_factor_all 0.0238
_refine_ls_R_factor_gt 0.0236
_refine_ls_shift/su_max 0.000
_refine_ls_shift/su_mean 0.000
_refine_ls_structure_factor_coef Fsqd
_refine_ls_weighting_details
;
 w=1/[\s^2^(Fo^2^)+(0.0440P)^2^+0.1285P]
 where P=(Fo^2^+2Fc^2^)/3
;
_refine_ls_weighting_scheme calc
_refine_ls_wR_factor_gt 0.0676
_refine_ls_wR_factor_ref 0.0681
_reflns_number_gt 2635
_reflns_number_total 2655
_reflns_threshold_expression 'I > 2\s(I)'
_cod_data_source_file zs2372sup1.cif
_cod_data_source_block I
_cod_database_code 2242220
_shelx_space_group_comment
;
The symmetry employed for this shelxl refinement is uniquely defined
by the following loop, which should always be used as a source of
symmetry information in preference to the above space group names.
They are only intended as comments.
;
_shelx_estimated_absorpt_t_min 0.845
_shelx_estimated_absorpt_t_max 0.873
_shelxl_version_number .000002012

loop_
_space_group_symop_operation_xyz
'x, y, z'
'x+1/2, -y+1/2, -z'
'-x, y+1/2, -z+1/2'
'-x+1/2, -y, z+1/2'

loop_
_atom_site_type_symbol
_atom_site_label
_atom_site_fract_x
_atom_site_fract_y
_atom_site_fract_z
_atom_site_U_iso_or_equiv
_atom_site_adp_type
_atom_site_calc_flag
_atom_site_occupancy
O O5 0.67330(19) 0.01217(8) 0.65402(5) 0.0398(3) Uani d 1
O O3 0.72276(19) 0.09129(8) 0.85566(5) 0.0350(3) Uani d 1
O O4 1.0094(2) 0.11588(10) 0.73280(5) 0.0461(3) Uani d 1
O O1 0.9394(4) 0.28572(11) 0.70948(7) 0.0756(5) Uani d 1
O O2 0.5870(3) 0.24630(9) 0.81330(6) 0.0514(3) Uani d 1
O O6 0.8024(2) -0.07705(9) 0.56539(6) 0.0476(3) Uani d 1
C C10 0.1551(3) 0.15260(14) 0.47990(11) 0.0540(4) Uani d 1
H H10 0.0393 0.1887 0.4550 0.065 Uiso calc 1
C C9 0.3372(4) 0.10297(15) 0.44780(9) 0.0537(5) Uani d 1
H H9 0.3466 0.1057 0.4009 0.064 Uiso calc 1
C C8 0.5059(3) 0.04941(12) 0.48336(8) 0.0433(4) Uani d 1
H H8 0.6298 0.0146 0.4611 0.052 Uiso calc 1
C C7 0.4921(3) 0.04704(11) 0.55213(7) 0.0344(3) Uani d 1
C C6 0.6721(3) -0.01296(11) 0.58914(7) 0.0338(3) Uani d 1
C C5 0.8325(3) -0.04652(12) 0.69549(8) 0.0408(4) Uani d 1
H H5A 0.9779 -0.0620 0.6712 0.049 Uiso calc 1
H H5B 0.7620 -0.1147 0.7096 0.049 Uiso calc 1
C C4 0.8814(3) 0.02301(12) 0.75469(7) 0.0359(3) Uani d 1
H H4 0.9769 -0.0175 0.7875 0.043 Uiso calc 1
C C3 0.6671(3) 0.06717(11) 0.78883(7) 0.0325(3) Uani d 1
H H3 0.5274 0.0205 0.7842 0.039 Uiso calc 1
C C13 0.5968(3) 0.18470(12) 0.87332(7) 0.0321(3) Uani d 1
C C14 0.3543(3) 0.15824(18) 0.89603(12) 0.0622(6) Uani d 1
H H14A 0.2719 0.1206 0.8606 0.093 Uiso calc 1
H H14C 0.2713 0.2241 0.9068 0.093 Uiso calc 1
H H14B 0.3621 0.1129 0.9355 0.093 Uiso calc 1
C C1 0.8711(4) 0.20229(13) 0.73049(7) 0.0451(4) Uani d 1
C C2 0.6335(3) 0.17742(12) 0.75949(7) 0.0384(4) Uani d 1
H H2 0.5079 0.1791 0.7253 0.046 Uiso calc 1
C C11 0.1417(3) 0.14971(15) 0.54823(10) 0.0509(4) Uani d 1
H H11 0.0162 0.1837 0.5703 0.061 Uiso calc 1
C C12 0.3101(3) 0.09759(13) 0.58439(8) 0.0405(3) Uani d 1
H H12 0.3016 0.0963 0.6314 0.049 Uiso calc 1
C C15 0.7316(3) 0.24526(13) 0.92440(8) 0.0419(4) Uani d 1
H H15A 0.7527 0.2008 0.9638 0.063 Uiso calc 1
H H15B 0.6464 0.3099 0.9365 0.063 Uiso calc 1
H H15C 0.8837 0.2647 0.9063 0.063 Uiso calc 1

loop_
_atom_site_aniso_label
_atom_site_aniso_U_11
_atom_site_aniso_U_22
_atom_site_aniso_U_33
_atom_site_aniso_U_12
_atom_site_aniso_U_13
_atom_site_aniso_U_23
O5 0.0462(6) 0.0393(5) 0.0339(5) 0.0110(5) -0.0058(4) -0.0088(4)
O3 0.0450(5) 0.0325(5) 0.0275(5) 0.0074(4) 0.0000(4) 0.0018(4)
O4 0.0451(6) 0.0534(7) 0.0399(6) -0.0117(5) 0.0069(5) -0.0091(5)
O1 0.1282(15) 0.0489(7) 0.0498(7) -0.0368(9) 0.0041(9) 0.0046(6)
O2 0.0832(9) 0.0372(6) 0.0340(5) 0.0233(6) -0.0032(6) -0.0011(5)
O6 0.0554(7) 0.0464(6) 0.0410(6) 0.0153(5) -0.0015(5) -0.0115(5)
C10 0.0549(10) 0.0435(9) 0.0636(11) 0.0005(8) -0.0154(9) 0.0109(8)
C9 0.0779(13) 0.0430(9) 0.0402(8) -0.0036(9) -0.0121(9) 0.0041(7)
C8 0.0576(10) 0.0350(8) 0.0374(8) 0.0003(7) 0.0002(7) -0.0051(6)
C7 0.0386(8) 0.0280(7) 0.0365(7) -0.0043(6) -0.0002(6) -0.0029(5)
C6 0.0385(7) 0.0286(7) 0.0343(7) -0.0032(6) 0.0010(6) -0.0061(5)
C5 0.0468(9) 0.0370(7) 0.0386(8) 0.0107(7) -0.0064(7) -0.0072(6)
C4 0.0393(7) 0.0345(7) 0.0338(7) 0.0038(6) -0.0019(6) -0.0011(6)
C3 0.0359(7) 0.0308(7) 0.0307(7) 0.0005(6) -0.0015(5) 0.0001(5)
C13 0.0336(7) 0.0314(7) 0.0312(6) 0.0042(6) 0.0006(6) -0.0006(5)
C14 0.0376(9) 0.0652(12) 0.0839(14) -0.0097(9) 0.0146(9) -0.0254(11)
C1 0.0713(11) 0.0384(8) 0.0257(7) -0.0142(8) -0.0022(7) -0.0031(6)
C2 0.0534(9) 0.0326(7) 0.0291(6) 0.0077(7) -0.0082(7) -0.0027(6)
C11 0.0408(9) 0.0483(9) 0.0636(11) 0.0046(8) 0.0013(8) 0.0053(8)
C12 0.0375(7) 0.0409(8) 0.0430(8) -0.0017(7) 0.0034(7) 0.0017(6)
C15 0.0400(8) 0.0411(8) 0.0445(8) 0.0018(7) -0.0064(7) -0.0053(7)

loop_
_atom_type_symbol
_atom_type_description
_atom_type_scat_dispersion_real
_atom_type_scat_dispersion_imag
_atom_type_scat_source
C C 0.0181 0.0091 'International Tables Vol C Tables 4.2.6.8 and 6.1.1.4'
H H 0.0000 0.0000 'International Tables Vol C Tables 4.2.6.8 and 6.1.1.4'
O O 0.0492 0.0322 'International Tables Vol C Tables 4.2.6.8 and 6.1.1.4'

loop_
_geom_angle_atom_site_label_1
_geom_angle_atom_site_label_2
_geom_angle_atom_site_label_3
_geom_angle
C6 O5 C5 116.56(11)
C3 O3 C13 107.39(10)
C1 O4 C4 111.05(12)
C2 O2 C13 108.05(11)
C9 C10 C11 119.93(17)
C9 C10 H10 120.0
C11 C10 H10 120.0
C8 C9 C10 120.63(17)
C8 C9 H9 119.7
C10 C9 H9 119.7
C9 C8 C7 119.23(17)
C9 C8 H8 120.4
C7 C8 H8 120.4
C12 C7 C8 120.13(15)
C12 C7 C6 121.59(13)
C8 C7 C6 118.26(14)
O6 C6 O5 122.84(13)
O6 C6 C7 125.20(13)
O5 C6 C7 111.96(12)
O5 C5 C4 106.38(12)
O5 C5 H5A 110.5
C4 C5 H5A 110.5
O5 C5 H5B 110.5
C4 C5 H5B 110.5
H5A C5 H5B 108.6
O4 C4 C5 108.68(12)
O4 C4 C3 104.91(11)
C5 C4 C3 114.84(13)
O4 C4 H4 109.4
C5 C4 H4 109.4
C3 C4 H4 109.4
O3 C3 C4 109.02(12)
O3 C3 C2 101.79(11)
C4 C3 C2 105.05(12)
O3 C3 H3 113.4
C4 C3 H3 113.4
C2 C3 H3 113.4
O3 C13 O2 104.63(11)
O3 C13 C15 109.11(12)
O2 C13 C15 109.05(13)
O3 C13 C14 111.45(14)
O2 C13 C14 109.80(15)
C15 C13 C14 112.49(14)
C13 C14 H14A 109.5
C13 C14 H14C 109.5
H14A C14 H14C 109.5
C13 C14 H14B 109.5
H14A C14 H14B 109.5
H14C C14 H14B 109.5
O1 C1 O4 121.6(2)
O1 C1 C2 127.7(2)
O4 C1 C2 110.64(12)
O2 C2 C3 106.43(11)
O2 C2 C1 109.89(14)
C3 C2 C1 102.91(13)
O2 C2 H2 112.4
C3 C2 H2 112.4
C1 C2 H2 112.4
C12 C11 C10 120.07(18)
C12 C11 H11 120.0
C10 C11 H11 120.0
C11 C12 C7 120.00(16)
C11 C12 H12 120.0
C7 C12 H12 120.0
C13 C15 H15A 109.5
C13 C15 H15B 109.5
H15A C15 H15B 109.5
C13 C15 H15C 109.5
H15A C15 H15C 109.5
H15B C15 H15C 109.5

loop_
_geom_bond_atom_site_label_1
_geom_bond_atom_site_label_2
_geom_bond_distance
O5 C6 1.3475(17)
O5 C5 1.4440(18)
O3 C3 1.4196(17)
O3 C13 1.4253(17)
O4 C1 1.348(2)
O4 C4 1.4496(19)
O1 C1 1.198(2)
O2 C2 1.4148(18)
O2 C13 1.4391(17)
O6 C6 1.2008(18)
C10 C9 1.381(3)
C10 C11 1.382(3)
C10 H10 0.9500
C9 C8 1.383(3)
C9 H9 0.9500
C8 C7 1.391(2)
C8 H8 0.9500
C7 C12 1.388(2)
C7 C6 1.484(2)
C5 C4 1.507(2)
C5 H5A 0.9900
C5 H5B 0.9900
C4 C3 1.518(2)
C4 H4 1.0000
C3 C2 1.520(2)
C3 H3 1.0000
C13 C15 1.498(2)
C13 C14 1.507(2)
C14 H14A 0.9800
C14 H14C 0.9800
C14 H14B 0.9800
C1 C2 1.520(3)
C2 H2 1.0000
C11 C12 1.379(2)
C11 H11 0.9500
C12 H12 0.9500
C15 H15A 0.9800
C15 H15B 0.9800
C15 H15C 0.9800

loop_
_geom_hbond_atom_site_label_D
_geom_hbond_atom_site_label_H
_geom_hbond_atom_site_label_A
_geom_hbond_site_symmetry_A
_geom_hbond_distance_DH
_geom_hbond_distance_HA
_geom_hbond_distance_DA
_geom_hbond_angle_DHA
_geom_hbond_publ_flag
C4 H4 O1 3_746 1.00 2.52 3.2381(19) 128 y
C5 H5B O1 3_746 0.99 2.68 3.139(2) 108 n
C8 H8 O3 4_654 0.95 2.65 3.4951(19) 148 y
C12 H12 O4 1_455 0.95 2.66 3.4682(19) 143 y
C15 H15A O6 4_655 0.98 2.59 3.551(2) 166 y
C15 H15C O6 3_756 0.98 2.75 3.497(2) 134 n

loop_
_geom_torsion_atom_site_label_1
_geom_torsion_atom_site_label_2
_geom_torsion_atom_site_label_3
_geom_torsion_atom_site_label_4
_geom_torsion
C11 C10 C9 C8 0.5(3)
C10 C9 C8 C7 -0.8(3)
C9 C8 C7 C12 0.3(2)
C9 C8 C7 C6 178.64(14)
C5 O5 C6 O6 -3.3(2)
C5 O5 C6 C7 176.29(12)
C12 C7 C6 O6 162.66(16)
C8 C7 C6 O6 -15.7(2)
C12 C7 C6 O5 -16.96(19)
C8 C7 C6 O5 164.70(13)
C6 O5 C5 C4 155.62(13)
C1 O4 C4 C5 104.04(14)
C1 O4 C4 C3 -19.24(15)
O5 C5 C4 O4 -66.95(15)
O5 C5 C4 C3 50.16(17)
C13 O3 C3 C4 144.09(12)
C13 O3 C3 C2 33.44(14)
O4 C4 C3 O3 -84.91(13)
C5 C4 C3 O3 155.85(12)
O4 C4 C3 C2 23.54(14)
C5 C4 C3 C2 -95.70(15)
C3 O3 C13 O2 -33.54(14)
C3 O3 C13 C15 -150.12(12)
C3 O3 C13 C14 85.06(16)
C2 O2 C13 O3 18.81(16)
C2 O2 C13 C15 135.43(14)
C2 O2 C13 C14 -100.90(16)
C4 O4 C1 O1 -175.01(14)
C4 O4 C1 C2 6.87(16)
C13 O2 C2 C3 1.55(18)
C13 O2 C2 C1 -109.21(14)
O3 C3 C2 O2 -21.16(17)
C4 C3 C2 O2 -134.80(13)
O3 C3 C2 C1 94.39(12)
C4 C3 C2 C1 -19.24(14)
O1 C1 C2 O2 -56.6(2)
O4 C1 C2 O2 121.41(13)
O1 C1 C2 C3 -169.62(16)
O4 C1 C2 C3 8.36(15)
C9 C10 C11 C12 0.2(3)
C10 C11 C12 C7 -0.7(3)
C8 C7 C12 C11 0.4(2)
C6 C7 C12 C11 -177.87(15)

_cod_database_fobs_code 2242220
